data_7114581
loop_
_publ_author_name
'Bing Liu'
'Enxiang Wei'
'Shaoxia Lin'
'Baozhong Zhao'
'Fushun Liang'

_publ_section_title
;
 Synthesis of spiro[isoquinolinone-4,2'-oxiranes] and isoindolinones via a
 multicomponent reaction of 2-acetyl-oxirane-2-carboxamides, arylaldehydes
 and malononitrile
;
_journal_name_full Chem.Commun.
_journal_page_first 6995
_journal_paper_doi 10.1039/C4CC02141J
_journal_volume 50
_journal_year 2014
_chemical_formula_moiety 'C29 H19 N4 O2'
_chemical_formula_sum 'C29 H19 N4 O2'
_chemical_formula_weight 455.48
_chemical_name_systematic
; 
 ? 
;
_space_group_IT_number 18
_symmetry_cell_setting orthorhombic
_symmetry_space_group_name_Hall 'P 2 2ab'
_symmetry_space_group_name_H-M 'P 21 21 2'
_atom_sites_solution_hydrogens geom
_atom_sites_solution_primary direct
_atom_sites_solution_secondary difmap
_audit_creation_method SHELXL-97
_cell_angle_alpha 90.00
_cell_angle_beta 90.00
_cell_angle_gamma 90.00
_cell_formula_units_Z 4
_cell_length_a 12.309(3)
_cell_length_b 23.558(5)
_cell_length_c 7.8737(16)
_cell_measurement_reflns_used 4509
_cell_measurement_temperature 298(2)
_cell_measurement_theta_max 26.05
_cell_measurement_theta_min 1.87
_cell_volume 2283.2(9)
_computing_cell_refinement 'Bruker SMART'
_computing_data_collection 'Bruker SMART'
_computing_data_reduction 'Bruker SAINT'
_computing_molecular_graphics 'Bruker SHELXTL'
_computing_publication_material 'Bruker SHELXTL'
_computing_structure_refinement 'SHELXL-97 (Sheldrick, 1997)'
_computing_structure_solution 'SHELXS-97 (Sheldrick, 1990)'
_diffrn_ambient_temperature 298(2)
_diffrn_measured_fraction_theta_full 0.986
_diffrn_measured_fraction_theta_max 0.986
_diffrn_measurement_device_type 'CCD area detector'
_diffrn_measurement_method 'phi and omega scans'
_diffrn_radiation_monochromator graphite
_diffrn_radiation_source 'fine-focus sealed tube'
_diffrn_radiation_type MoK\a
_diffrn_radiation_wavelength 0.71073
_diffrn_reflns_av_R_equivalents 0.0493
_diffrn_reflns_av_sigmaI/netI 0.0551
_diffrn_reflns_limit_h_max 15
_diffrn_reflns_limit_h_min -13
_diffrn_reflns_limit_k_max 27
_diffrn_reflns_limit_k_min -29
_diffrn_reflns_limit_l_max 9
_diffrn_reflns_limit_l_min -8
_diffrn_reflns_number 14354
_diffrn_reflns_theta_full 26.05
_diffrn_reflns_theta_max 26.05
_diffrn_reflns_theta_min 1.87
_exptl_absorpt_coefficient_mu 0.086
_exptl_absorpt_correction_T_max 0.983
_exptl_absorpt_correction_T_min 0.970
_exptl_absorpt_correction_type multi-scan
_exptl_absorpt_process_details SADABS
_exptl_crystal_colour colorless
_exptl_crystal_density_diffrn 1.325
_exptl_crystal_density_method 'not measured'
_exptl_crystal_description block
_exptl_crystal_F_000 948
_exptl_crystal_size_max 0.4
_exptl_crystal_size_mid 0.3
_exptl_crystal_size_min 0.2
_refine_diff_density_max 0.379
_refine_diff_density_min -0.133
_refine_diff_density_rms 0.035
_refine_ls_abs_structure_details 'Flack H D (1983), Acta Cryst. A39, 876-881'
_refine_ls_abs_structure_Flack -0.6(15)
_refine_ls_extinction_method none
_refine_ls_goodness_of_fit_ref 1.016
_refine_ls_hydrogen_treatment mixed
_refine_ls_matrix_type full
_refine_ls_number_parameters 328
_refine_ls_number_reflns 4509
_refine_ls_number_restraints 0
_refine_ls_restrained_S_all 1.016
_refine_ls_R_factor_all 0.0677
_refine_ls_R_factor_gt 0.0482
_refine_ls_shift/su_max 0.000
_refine_ls_shift/su_mean 0.000
_refine_ls_structure_factor_coef Fsqd
_refine_ls_weighting_details 'calc w=1/[\s^2^(Fo^2^)+(0.0392P)^2^+0.0000P] where P=(Fo^2^+2Fc^2^)/3'
_refine_ls_weighting_scheme calc
_refine_ls_wR_factor_gt 0.0864
_refine_ls_wR_factor_ref 0.0942
_reflns_number_gt 3483
_reflns_number_total 4509
_reflns_threshold_expression >2sigma(I)
_cod_data_source_file c4cc02141j2.cif
_cod_data_source_block liu
_cod_original_cell_volume 2283.2(8)
_cod_original_sg_symbol_H-M P21212
_cod_database_code 7114581

loop_
_symmetry_equiv_pos_as_xyz
'x, y, z'
'-x, -y, z'
'-x+1/2, y+1/2, -z'
'x+1/2, -y+1/2, -z'

loop_
_atom_site_label
_atom_site_type_symbol
_atom_site_fract_x
_atom_site_fract_y
_atom_site_fract_z
_atom_site_U_iso_or_equiv
_atom_site_adp_type
_atom_site_occupancy
_atom_site_symmetry_multiplicity
_atom_site_calc_flag
_atom_site_refinement_flags
C1 C 1.2451(2) 0.53996(12) 0.1191(4) 0.0490(7) Uani 1 1 d .
H1 H 1.2341 0.5776 0.0883 0.059 Uiso 1 1 calc R
C2 C 1.3273(2) 0.50957(13) 0.0459(4) 0.0550(8) Uani 1 1 d .
H2 H 1.3728 0.5267 -0.0334 0.066 Uiso 1 1 calc R
C3 C 1.3427(2) 0.45384(14) 0.0896(4) 0.0543(8) Uani 1 1 d .
H3 H 1.3988 0.4332 0.0403 0.065 Uiso 1 1 calc R
C4 C 1.2752(2) 0.42834(11) 0.2066(3) 0.0441(7) Uani 1 1 d .
H4 H 1.2854 0.3903 0.2339 0.053 Uiso 1 1 calc R
C5 C 1.19285(18) 0.45838(9) 0.2837(3) 0.0320(6) Uani 1 1 d .
C6 C 1.1778(2) 0.51488(10) 0.2392(3) 0.0399(6) Uani 1 1 d .
H6 H 1.1227 0.5359 0.2898 0.048 Uiso 1 1 calc R
C11 C 0.68761(18) 0.33177(9) 0.8841(3) 0.0327(6) Uani 1 1 d .
H11 H 0.6896 0.3674 0.8334 0.039 Uiso 1 1 calc R
C12 C 0.76703(17) 0.29239(9) 0.8494(3) 0.0285(5) Uani 1 1 d .
C13 C 0.7638(2) 0.23908(10) 0.9212(4) 0.0424(7) Uani 1 1 d .
H13 H 0.8180 0.2127 0.8975 0.051 Uiso 1 1 calc R
C14 C 0.6798(2) 0.22528(11) 1.0281(4) 0.0484(7) Uani 1 1 d .
H14 H 0.6757 0.1890 1.0738 0.058 Uiso 1 1 calc R
C15 C 0.6016(2) 0.26495(11) 1.0679(4) 0.0460(7) Uani 1 1 d .
H15 H 0.5465 0.2559 1.1441 0.055 Uiso 1 1 calc R
C16 C 0.6052(2) 0.31801(11) 0.9947(3) 0.0419(7) Uani 1 1 d .
H16 H 0.5517 0.3446 1.0201 0.050 Uiso 1 1 calc R
C21 C 0.98141(18) 0.19117(9) 0.4130(3) 0.0314(5) Uani 1 1 d .
C22 C 1.0478(2) 0.15637(10) 0.5119(3) 0.0400(6) Uani 1 1 d .
H22 H 1.1065 0.1718 0.5701 0.048 Uiso 1 1 calc R
C23 C 1.0261(2) 0.09897(11) 0.5233(4) 0.0566(8) Uani 1 1 d .
H23 H 1.0704 0.0759 0.5894 0.068 Uiso 1 1 calc R
C24 C 0.9395(2) 0.07572(11) 0.4375(4) 0.0571(8) Uani 1 1 d .
H24 H 0.9254 0.0370 0.4455 0.069 Uiso 1 1 calc R
C25 C 0.8739(2) 0.10979(11) 0.3401(4) 0.0510(8) Uani 1 1 d .
H25 H 0.8157 0.0941 0.2812 0.061 Uiso 1 1 calc R
C26 C 0.8941(2) 0.16715(10) 0.3295(3) 0.0400(6) Uani 1 1 d .
H26 H 0.8483 0.1901 0.2653 0.048 Uiso 1 1 calc R
C27 C 1.01092(19) 0.25216(9) 0.3913(3) 0.0298(5) Uani 1 1 d .
C31 C 1.12416(18) 0.43037(8) 0.4163(3) 0.0292(5) Uani 1 1 d .
C32 C 1.06837(17) 0.38075(9) 0.3803(3) 0.0285(5) Uani 1 1 d .
H32 H 1.0719 0.3651 0.2720 0.034 Uiso 1 1 calc R
C33 C 1.00741(18) 0.35444(9) 0.5051(3) 0.0270(5) Uani 1 1 d .
C34 C 1.00244(18) 0.37507(9) 0.6709(3) 0.0246(5) Uani 1 1 d .
C35 C 1.06484(18) 0.42417(9) 0.7147(3) 0.0279(5) Uani 1 1 d .
C36 C 1.12046(17) 0.45222(8) 0.5812(3) 0.0287(5) Uani 1 1 d .
C37 C 1.17903(19) 0.50310(10) 0.6247(3) 0.0326(6) Uani 1 1 d .
N38 N 1.07136(18) 0.44334(9) 0.8754(3) 0.0401(5) Uani 1 1 d .
N39 N 1.22282(17) 0.54334(9) 0.6667(3) 0.0460(6) Uani 1 1 d .
C41 C 0.94777(18) 0.30132(9) 0.4659(3) 0.0267(5) Uani 1 1 d .
C42 C 0.85013(18) 0.28826(9) 0.5707(3) 0.0280(5) Uani 1 1 d .
C44 C 0.93497(18) 0.34643(8) 0.7991(3) 0.0274(5) Uani 1 1 d .
N43 N 0.85538(14) 0.30787(7) 0.7364(2) 0.0281(4) Uani 1 1 d .
N45 N 0.94572(17) 0.35721(8) 0.9576(3) 0.0341(5) Uani 1 1 d .
O46 O 0.93907(13) 0.28644(6) 0.2911(2) 0.0337(4) Uani 1 1 d .
O47 O 0.77369(12) 0.26078(7) 0.5193(2) 0.0391(4) Uani 1 1 d .
H45 H 0.8982(18) 0.3336(9) 1.021(3) 0.034(7) Uiso 1 1 d .
H38A H 1.023(3) 0.4218(13) 0.957(4) 0.094(11) Uiso 1 1 d .
H38B H 1.1074(18) 0.4746(9) 0.902(3) 0.037(7) Uiso 1 1 d .

loop_
_atom_site_aniso_label
_atom_site_aniso_U_11
_atom_site_aniso_U_22
_atom_site_aniso_U_33
_atom_site_aniso_U_23
_atom_site_aniso_U_13
_atom_site_aniso_U_12
C1 0.0570(18) 0.0421(15) 0.0478(18) 0.0154(14) -0.0009(15) -0.0135(14)
C2 0.0487(17) 0.075(2) 0.0416(17) 0.0188(16) 0.0050(15) -0.0203(16)
C3 0.0422(16) 0.079(2) 0.0421(17) 0.0008(17) 0.0076(14) -0.0006(15)
C4 0.0503(16) 0.0430(15) 0.0390(16) 0.0008(13) 0.0068(14) -0.0012(13)
C5 0.0332(13) 0.0329(13) 0.0298(14) -0.0013(11) -0.0027(11) -0.0071(11)
C6 0.0408(15) 0.0377(14) 0.0412(16) 0.0053(12) -0.0012(13) -0.0036(11)
C11 0.0348(13) 0.0300(12) 0.0333(14) -0.0029(11) -0.0014(11) -0.0034(10)
C12 0.0234(12) 0.0334(13) 0.0286(14) -0.0013(10) 0.0005(11) -0.0057(10)
C13 0.0330(14) 0.0372(14) 0.0570(18) 0.0078(13) -0.0044(13) -0.0043(11)
C14 0.0418(15) 0.0476(15) 0.0557(19) 0.0209(14) 0.0044(14) -0.0122(13)
C15 0.0383(15) 0.0584(17) 0.0413(17) -0.0022(14) 0.0105(13) -0.0165(14)
C16 0.0349(14) 0.0435(15) 0.0471(17) -0.0117(13) 0.0107(13) -0.0079(12)
C21 0.0304(13) 0.0305(12) 0.0333(13) -0.0055(11) 0.0069(11) -0.0039(10)
C22 0.0405(15) 0.0357(14) 0.0437(16) 0.0003(12) 0.0046(13) 0.0014(12)
C23 0.0513(18) 0.0387(16) 0.080(2) 0.0144(15) 0.0054(17) 0.0077(14)
C24 0.0550(19) 0.0291(14) 0.087(2) -0.0060(15) 0.0197(18) -0.0080(14)
C25 0.0524(17) 0.0402(15) 0.061(2) -0.0115(14) 0.0102(16) -0.0153(14)
C26 0.0407(15) 0.0372(13) 0.0421(16) -0.0076(12) 0.0059(13) -0.0040(12)
C27 0.0365(13) 0.0288(11) 0.0241(12) -0.0027(10) -0.0012(11) 0.0002(10)
C31 0.0284(12) 0.0246(11) 0.0347(14) 0.0035(10) -0.0006(11) 0.0019(10)
C32 0.0298(12) 0.0279(11) 0.0277(13) -0.0016(10) 0.0001(11) -0.0022(10)
C33 0.0250(12) 0.0264(11) 0.0296(13) 0.0005(10) -0.0026(11) 0.0023(9)
C34 0.0223(11) 0.0230(11) 0.0285(13) 0.0017(9) 0.0018(10) 0.0017(9)
C35 0.0266(12) 0.0266(11) 0.0304(13) -0.0029(10) -0.0023(11) 0.0007(10)
C36 0.0255(12) 0.0232(11) 0.0374(15) -0.0010(10) 0.0002(11) -0.0008(10)
C37 0.0333(13) 0.0297(12) 0.0349(14) -0.0027(12) 0.0059(12) -0.0018(11)
N38 0.0459(13) 0.0378(12) 0.0367(14) -0.0103(11) 0.0029(11) -0.0147(11)
N39 0.0531(13) 0.0370(12) 0.0479(15) -0.0100(11) 0.0064(12) -0.0122(11)
C41 0.0283(12) 0.0257(11) 0.0262(12) -0.0010(10) -0.0028(10) -0.0003(9)
C42 0.0269(13) 0.0253(11) 0.0318(14) -0.0013(10) -0.0025(11) 0.0024(10)
C44 0.0251(12) 0.0242(11) 0.0327(14) -0.0009(10) -0.0057(11) -0.0003(10)
N43 0.0271(10) 0.0260(9) 0.0311(11) -0.0039(9) 0.0000(9) -0.0044(8)
N45 0.0366(12) 0.0372(11) 0.0285(12) -0.0003(10) 0.0011(10) -0.0074(10)
O46 0.0410(9) 0.0330(9) 0.0269(9) -0.0020(7) -0.0024(8) -0.0038(7)
O47 0.0268(9) 0.0452(10) 0.0451(11) -0.0139(9) 0.0001(8) -0.0084(8)

loop_
_atom_type_symbol
_atom_type_description
_atom_type_scat_dispersion_real
_atom_type_scat_dispersion_imag
_atom_type_scat_source
C C 0.0033 0.0016 'International Tables Vol C Tables 4.2.6.8 and 6.1.1.4'
H H 0.0000 0.0000 'International Tables Vol C Tables 4.2.6.8 and 6.1.1.4'
N N 0.0061 0.0033 'International Tables Vol C Tables 4.2.6.8 and 6.1.1.4'
O O 0.0106 0.0060 'International Tables Vol C Tables 4.2.6.8 and 6.1.1.4'

loop_
_geom_angle_atom_site_label_1
_geom_angle_atom_site_label_2
_geom_angle_atom_site_label_3
_geom_angle
C2 C1 C6 120.4(2)
C1 C2 C3 119.8(3)
C2 C3 C4 120.2(3)
C5 C4 C3 120.9(2)
C4 C5 C6 118.7(2)
C4 C5 C31 119.8(2)
C6 C5 C31 121.5(2)
C5 C6 C1 120.0(3)
C12 C11 C16 119.4(2)
C11 C12 C13 120.8(2)
C11 C12 N43 119.02(19)
C13 C12 N43 120.1(2)
C14 C13 C12 119.3(2)
C13 C14 C15 120.4(2)
C16 C15 C14 119.9(2)
C11 C16 C15 120.1(2)
C26 C21 C22 118.7(2)
C26 C21 C27 122.0(2)
C22 C21 C27 119.2(2)
C23 C22 C21 119.9(3)
C24 C23 C22 120.5(3)
C25 C24 C23 119.8(2)
C24 C25 C26 120.1(3)
C25 C26 C21 120.9(3)
O46 C27 C21 117.07(18)
O46 C27 C41 57.72(13)
C21 C27 C41 124.6(2)
C32 C31 C36 119.0(2)
C32 C31 C5 120.6(2)
C36 C31 C5 120.28(19)
C33 C32 C31 120.1(2)
C32 C33 C34 122.2(2)
C32 C33 C41 119.9(2)
C34 C33 C41 117.9(2)
C33 C34 C35 118.9(2)
C33 C34 C44 120.5(2)
C35 C34 C44 120.6(2)
N38 C35 C36 120.8(2)
N38 C35 C34 122.0(2)
C36 C35 C34 117.2(2)
C31 C36 C35 122.19(19)
C31 C36 C37 120.7(2)
C35 C36 C37 117.0(2)
N39 C37 C36 176.6(3)
O46 C41 C33 116.49(18)
O46 C41 C42 115.06(18)
C33 C41 C42 117.27(19)
O46 C41 C27 58.36(13)
C33 C41 C27 118.17(19)
C42 C41 C27 118.10(17)
O47 C42 N43 121.9(2)
O47 C42 C41 123.5(2)
N43 C42 C41 114.51(19)
N45 C44 N43 122.3(2)
N45 C44 C34 121.3(2)
N43 C44 C34 116.32(19)
C42 N43 C44 124.80(19)
C42 N43 C12 117.27(17)
C44 N43 C12 117.62(18)
C41 O46 C27 63.92(14)

loop_
_geom_bond_atom_site_label_1
_geom_bond_atom_site_label_2
_geom_bond_distance
C1 C2 1.368(4)
C1 C6 1.389(3)
C2 C3 1.370(4)
C3 C4 1.379(4)
C4 C5 1.377(3)
C5 C6 1.389(3)
C5 C31 1.497(3)
C11 C12 1.375(3)
C11 C16 1.376(3)
C12 C13 1.378(3)
C12 N43 1.451(3)
C13 C14 1.372(3)
C14 C15 1.378(4)
C15 C16 1.377(3)
C21 C26 1.381(3)
C21 C22 1.395(3)
C21 C27 1.492(3)
C22 C23 1.381(3)
C23 C24 1.376(4)
C24 C25 1.372(4)
C25 C26 1.376(3)
C27 O46 1.434(3)
C27 C41 1.513(3)
C31 C32 1.385(3)
C31 C36 1.397(3)
C32 C33 1.383(3)
C33 C34 1.394(3)
C33 C41 1.483(3)
C34 C35 1.431(3)
C34 C44 1.471(3)
C35 N38 1.346(3)
C35 C36 1.418(3)
C36 C37 1.440(3)
C37 N39 1.140(3)
C41 O46 1.425(3)
C41 C42 1.490(3)
C42 O47 1.211(2)
C42 N43 1.386(3)
C44 N45 1.281(3)
C44 N43 1.424(3)

loop_
_geom_torsion_atom_site_label_1
_geom_torsion_atom_site_label_2
_geom_torsion_atom_site_label_3
_geom_torsion_atom_site_label_4
_geom_torsion
C6 C1 C2 C3 0.8(4)
C1 C2 C3 C4 0.3(4)
C2 C3 C4 C5 -1.2(4)
C3 C4 C5 C6 1.0(4)
C3 C4 C5 C31 -177.1(2)
C4 C5 C6 C1 0.1(4)
C31 C5 C6 C1 178.1(2)
C2 C1 C6 C5 -1.0(4)
C16 C11 C12 C13 1.3(3)
C16 C11 C12 N43 -178.2(2)
C11 C12 C13 C14 0.3(4)
N43 C12 C13 C14 179.8(2)
C12 C13 C14 C15 -2.3(4)
C13 C14 C15 C16 2.7(4)
C12 C11 C16 C15 -0.9(4)
C14 C15 C16 C11 -1.1(4)
C26 C21 C22 C23 0.7(4)
C27 C21 C22 C23 -175.3(2)
C21 C22 C23 C24 0.1(4)
C22 C23 C24 C25 -0.1(4)
C23 C24 C25 C26 -0.6(4)
C24 C25 C26 C21 1.4(4)
C22 C21 C26 C25 -1.4(4)
C27 C21 C26 C25 174.4(2)
C26 C21 C27 O46 5.3(3)
C22 C21 C27 O46 -178.9(2)
C26 C21 C27 C41 73.2(3)
C22 C21 C27 C41 -111.0(3)
C4 C5 C31 C32 -56.5(3)
C6 C5 C31 C32 125.4(2)
C4 C5 C31 C36 119.8(2)
C6 C5 C31 C36 -58.3(3)
C36 C31 C32 C33 2.0(3)
C5 C31 C32 C33 178.3(2)
C31 C32 C33 C34 -2.3(3)
C31 C32 C33 C41 179.97(19)
C32 C33 C34 C35 -1.8(3)
C41 C33 C34 C35 176.03(18)
C32 C33 C34 C44 178.8(2)
C41 C33 C34 C44 -3.3(3)
C33 C34 C35 N38 -174.0(2)
C44 C34 C35 N38 5.3(3)
C33 C34 C35 C36 5.8(3)
C44 C34 C35 C36 -174.77(19)
C32 C31 C36 C35 2.4(3)
C5 C31 C36 C35 -173.95(19)
C32 C31 C36 C37 178.8(2)
C5 C31 C36 C37 2.4(3)
N38 C35 C36 C31 173.6(2)
C34 C35 C36 C31 -6.3(3)
N38 C35 C36 C37 -2.9(3)
C34 C35 C36 C37 177.21(19)
C31 C36 C37 N39 171(4)
C35 C36 C37 N39 -12(4)
C32 C33 C41 O46 -12.3(3)
C34 C33 C41 O46 169.81(19)
C32 C33 C41 C42 -154.5(2)
C34 C33 C41 C42 27.7(3)
C32 C33 C41 C27 54.2(3)
C34 C33 C41 C27 -123.6(2)
C21 C27 C41 O46 -102.6(2)
O46 C27 C41 C33 -105.3(2)
C21 C27 C41 C33 152.1(2)
O46 C27 C41 C42 103.6(2)
C21 C27 C41 C42 1.0(3)
O46 C41 C42 O47 8.9(3)
C33 C41 C42 O47 151.6(2)
C27 C41 C42 O47 -57.1(3)
O46 C41 C42 N43 -174.03(17)
C33 C41 C42 N43 -31.4(3)
C27 C41 C42 N43 120.0(2)
C33 C34 C44 N45 165.7(2)
C35 C34 C44 N45 -13.7(3)
C33 C34 C44 N43 -16.3(3)
C35 C34 C44 N43 164.31(18)
O47 C42 N43 C44 -171.25(19)
C41 C42 N43 C44 11.6(3)
O47 C42 N43 C12 2.3(3)
C41 C42 N43 C12 -174.88(17)
N45 C44 N43 C42 -170.1(2)
C34 C44 N43 C42 12.0(3)
N45 C44 N43 C12 16.4(3)
C34 C44 N43 C12 -161.51(18)
C11 C12 N43 C42 -101.7(2)
C13 C12 N43 C42 78.8(3)
C11 C12 N43 C44 72.3(3)
C13 C12 N43 C44 -107.2(2)
C33 C41 O46 C27 108.2(2)
C42 C41 O46 C27 -108.8(2)
C21 C27 O46 C41 115.5(2)
